data_7039237
loop_
_publ_author_name
'Chen, Sihuai'
'Mereacre, Valeriu'
'Anson, Christopher E.'
'Powell, Annie K.'

_publ_section_title
;
 First heterometallic Ga(III)-Dy(III) single-molecule magnets: implication
 of Ga(III) in extracting Fe-Dy interaction.
;
_journal_issue 22
_journal_name_full 'Dalton transactions (Cambridge, England : 2003)'
_journal_page_first 9336
_journal_page_last 9344
_journal_paper_doi 10.1039/c6dt01364c
_journal_volume 45
_journal_year 2016
_chemical_formula_moiety 'C88 H110 Dy2 Ga4 N4 O26, C2 H3 N'
_chemical_formula_sum 'C90 H113 Dy2 Ga4 N5 O26'
_chemical_formula_weight 2284.73
_space_group_crystal_system monoclinic
_space_group_IT_number 14
_space_group_name_Hall '-P 2ybc'
_space_group_name_H-M_alt 'P 1 21/c 1'
_symmetry_space_group_name_Hall '-P 2ybc'
_symmetry_space_group_name_H-M 'P 1 21/c 1'
_atom_sites_solution_hydrogens mixed
_atom_sites_solution_primary 'dual-space direct methods'
_atom_sites_solution_secondary difmap
_audit_creation_method SHELXL-2014/7
_audit_update_record
;
2016-03-08 deposited with the CCDC.
2016-05-09 downloaded from the CCDC.
;
_cell_angle_alpha 90
_cell_angle_beta 106.594(4)
_cell_angle_gamma 90
_cell_formula_units_Z 4
_cell_length_a 15.0554(5)
_cell_length_b 29.0734(11)
_cell_length_c 22.3017(8)
_cell_measurement_reflns_used 9399
_cell_measurement_temperature 150(2)
_cell_measurement_theta_max 28.37
_cell_measurement_theta_min 2.60
_cell_volume 9355.2(6)
_computing_cell_refinement
;
CrysAlisPro 1.171.37.34 (Agilent Technologies, 2014)
;
_computing_data_collection
;
CrysAlisPro 1.171.37.34 (Agilent Technologies, 2014)
;
_computing_data_reduction
;
CrysAlisPro 1.171.37.34 (Agilent Technologies, 2014)
;
_computing_molecular_graphics 'Diamond 2.1 (Crystal Impact, 1998)'
_computing_publication_material 'SHELXL-2014/7 (Sheldrick, 2015)'
_computing_structure_refinement 'SHELXL-2014/7 (Sheldrick, 2015)'
_computing_structure_solution 'SHELXT (Sheldrick, 2015)'
_diffrn_ambient_temperature 150(2)
_diffrn_detector_area_resol_mean 8.0534
_diffrn_detector_type 'Eos CCD'
_diffrn_measured_fraction_theta_full 0.999
_diffrn_measured_fraction_theta_max 0.846
_diffrn_measurement_device 'four-circle kappa-geometry diffractometer'
_diffrn_measurement_device_type 'SuperNova, Dual, Cu at zero, Eos'
_diffrn_measurement_method '\w scans'
_diffrn_radiation_monochromator mirror
_diffrn_radiation_type MoK\a
_diffrn_radiation_wavelength 0.71073
_diffrn_reflns_av_R_equivalents 0.0597
_diffrn_reflns_av_unetI/netI 0.0979
_diffrn_reflns_Laue_measured_fraction_full 0.999
_diffrn_reflns_Laue_measured_fraction_max 0.846
_diffrn_reflns_limit_h_max 13
_diffrn_reflns_limit_h_min -20
_diffrn_reflns_limit_k_max 39
_diffrn_reflns_limit_k_min -29
_diffrn_reflns_limit_l_max 29
_diffrn_reflns_limit_l_min -30
_diffrn_reflns_number 49641
_diffrn_reflns_point_group_measured_fraction_full 0.999
_diffrn_reflns_point_group_measured_fraction_max 0.846
_diffrn_reflns_theta_full 25.242
_diffrn_reflns_theta_max 29.185
_diffrn_reflns_theta_min 2.022
_diffrn_source 'SuperNova (Mo) Microfocus Source'
_exptl_absorpt_coefficient_mu 2.790
_exptl_absorpt_correction_T_max 0.873
_exptl_absorpt_correction_T_min 0.747
_exptl_absorpt_correction_type multi-scan
_exptl_absorpt_process_details
;
CrysAlisPro 1.171.37.34 (Agilent Technologies, 2014)
Empirical absorption correction using spherical harmonics,
implemented in SCALE3 ABSPACK scaling algorithm.
;
_exptl_crystal_colour colourless
_exptl_crystal_density_diffrn 1.622
_exptl_crystal_description block
_exptl_crystal_F_000 4608
_exptl_crystal_size_max 0.090
_exptl_crystal_size_mid 0.060
_exptl_crystal_size_min 0.050
_refine_diff_density_max 1.983
_refine_diff_density_min -1.436
_refine_diff_density_rms 0.170
_refine_ls_extinction_method none
_refine_ls_goodness_of_fit_ref 1.103
_refine_ls_hydrogen_treatment mixed
_refine_ls_matrix_type full
_refine_ls_number_parameters 1148
_refine_ls_number_reflns 21420
_refine_ls_number_restraints 23
_refine_ls_restrained_S_all 1.107
_refine_ls_R_factor_all 0.1029
_refine_ls_R_factor_gt 0.0660
_refine_ls_shift/su_max 0.002
_refine_ls_shift/su_mean 0.000
_refine_ls_structure_factor_coef Fsqd
_refine_ls_weighting_details 'w=1/[\s^2^(Fo^2^)+(0.0202P)^2^+34.6411P] where P=(Fo^2^+2Fc^2^)/3'
_refine_ls_weighting_scheme calc
_refine_ls_wR_factor_gt 0.1047
_refine_ls_wR_factor_ref 0.1196
_reflns_Friedel_coverage 0.000
_reflns_number_gt 15252
_reflns_number_total 21420
_reflns_threshold_expression 'I > 2\s(I)'
_cod_data_source_file c6dt01364c2.cif
_cod_data_source_block 1447ga
_cod_depositor_comments 'Adding full bibliography for 7039237--7039238.cif.'
_cod_database_code 7039237
_shelx_shelxl_version_number 2014/7
_shelx_space_group_comment
;
The symmetry employed for this shelxl refinement is uniquely defined
by the following loop, which should always be used as a source of
symmetry information in preference to the above space-group names.
They are only intended as comments.
;
_shelx_estimated_absorpt_t_min 0.787
_shelx_estimated_absorpt_t_max 0.873

loop_
_space_group_symop_operation_xyz
'x, y, z'
'-x, y+1/2, -z+1/2'
'-x, -y, -z'
'x, -y-1/2, z-1/2'

loop_
_atom_site_label
_atom_site_type_symbol
_atom_site_fract_x
_atom_site_fract_y
_atom_site_fract_z
_atom_site_U_iso_or_equiv
_atom_site_adp_type
_atom_site_occupancy
_atom_site_site_symmetry_order
_atom_site_calc_flag
_atom_site_refinement_flags_posn
_atom_site_refinement_flags_adp
_atom_site_refinement_flags_occupancy
_atom_site_disorder_assembly
_atom_site_disorder_group
Dy1 Dy 0.49884(2) 0.68554(2) 0.69304(2) 0.01807(8) Uani 1 1 d . . . . .
Dy2 Dy 0.32998(2) 0.58548(2) 0.65436(2) 0.01705(8) Uani 1 1 d . . . . .
Ga1 Ga 0.52126(5) 0.58272(2) 0.77881(3) 0.01916(16) Uani 1 1 d . . . . .
Ga2 Ga 0.65535(5) 0.66315(3) 0.83812(3) 0.02189(17) Uani 1 1 d . . . . .
Ga3 Ga 0.41249(4) 0.64801(2) 0.54478(3) 0.01566(15) Uani 1 1 d . . . . .
Ga4 Ga 0.24757(4) 0.58069(2) 0.49306(3) 0.01648(15) Uani 1 1 d . . . . .
O1 O 0.4302(3) 0.62732(14) 0.73910(19) 0.0164(9) Uani 1 1 d D . . . .
H1 H 0.394(4) 0.635(2) 0.759(3) 0.020 Uiso 1 1 d D U . . .
O2 O 0.3664(3) 0.65703(15) 0.6161(2) 0.0184(10) Uani 1 1 d D . . . .
H2 H 0.325(4) 0.6765(18) 0.609(3) 0.022 Uiso 1 1 d D U . . .
N1 N 0.6233(4) 0.53052(19) 0.7924(3) 0.0297(14) Uani 1 1 d . . . . .
C1 C 0.7062(5) 0.5535(3) 0.7823(3) 0.0320(18) Uani 1 1 d . . . . .
H1A H 0.7401 0.5311 0.7635 0.038 Uiso 1 1 calc R U . . .
H1B H 0.7481 0.5630 0.8233 0.038 Uiso 1 1 calc R U . . .
C2 C 0.6823(5) 0.5954(2) 0.7401(3) 0.0294(17) Uani 1 1 d . . . . .
H2A H 0.7396 0.6128 0.7420 0.035 Uiso 1 1 calc R U . . .
H2B H 0.6547 0.5853 0.6963 0.035 Uiso 1 1 calc R U . . .
O3 O 0.6179(3) 0.62490(15) 0.75869(19) 0.0204(10) Uani 1 1 d . . . . .
C3 C 0.5808(6) 0.4958(3) 0.7452(5) 0.079(4) Uani 1 1 d . . . . .
H3A H 0.6310 0.4785 0.7346 0.094 Uiso 1 1 calc R U . . .
H3B H 0.5465 0.4737 0.7641 0.094 Uiso 1 1 calc R U . . .
C4 C 0.5197(7) 0.5127(3) 0.6892(4) 0.055(3) Uani 1 1 d . . . . .
H4A H 0.4706 0.4895 0.6727 0.066 Uiso 1 1 calc R U . . .
H4B H 0.5545 0.5164 0.6579 0.066 Uiso 1 1 calc R U . . .
O4 O 0.4771(3) 0.55520(14) 0.69533(19) 0.0200(10) Uani 1 1 d . . . . .
C5 C 0.6448(6) 0.5105(3) 0.8568(4) 0.052(3) Uani 1 1 d . . . . .
H5A H 0.5881 0.4949 0.8603 0.062 Uiso 1 1 calc R U . . .
H5B H 0.6569 0.5365 0.8868 0.062 Uiso 1 1 calc R U . . .
C6 C 0.7251(6) 0.4766(3) 0.8787(5) 0.054(3) Uani 1 1 d . . . . .
H6A H 0.7794 0.4899 0.8683 0.064 Uiso 1 1 calc R U . . .
H6B H 0.7410 0.4747 0.9249 0.064 Uiso 1 1 calc R U . . .
C7 C 0.7122(7) 0.4300(3) 0.8542(5) 0.075(3) Uani 1 1 d . . . . .
H7A H 0.7171 0.4302 0.8109 0.090 Uiso 1 1 calc R U . . .
H7B H 0.6489 0.4197 0.8524 0.090 Uiso 1 1 calc R U . . .
C8 C 0.7825(7) 0.3949(3) 0.8929(5) 0.066(3) Uani 1 1 d . . . . .
H8A H 0.7696 0.3644 0.8737 0.100 Uiso 1 1 calc R U . . .
H8B H 0.8455 0.4043 0.8941 0.100 Uiso 1 1 calc R U . . .
H8C H 0.7771 0.3937 0.9357 0.100 Uiso 1 1 calc R U . . .
N2 N 0.6383(4) 0.6925(2) 0.9219(3) 0.0352(16) Uani 1 1 d . . . . .
C9 C 0.6031(5) 0.6545(3) 0.9535(3) 0.0355(19) Uani 1 1 d . . . . .
H9A H 0.5679 0.6678 0.9807 0.043 Uiso 1 1 calc R U . . .
H9B H 0.6564 0.6374 0.9806 0.043 Uiso 1 1 calc R U . . .
C10 C 0.5407(5) 0.6212(3) 0.9074(3) 0.0308(17) Uani 1 1 d . . . . .
H10A H 0.5346 0.5921 0.9288 0.037 Uiso 1 1 calc R U . . .
H10B H 0.4782 0.6347 0.8903 0.037 Uiso 1 1 calc R U . . .
O5 O 0.5814(3) 0.61284(15) 0.85849(19) 0.0196(10) Uani 1 1 d . . . . .
C11 C 0.5711(7) 0.7310(3) 0.9007(4) 0.062(3) Uani 1 1 d . . . . .
H11A H 0.5370 0.7362 0.9321 0.074 Uiso 1 1 calc R U . . .
H11B H 0.6052 0.7595 0.8972 0.074 Uiso 1 1 calc R U . . .
C12 C 0.5043(6) 0.7203(3) 0.8393(4) 0.056(3) Uani 1 1 d . . . . .
H12A H 0.4573 0.6984 0.8455 0.067 Uiso 1 1 calc R U . . .
H12B H 0.4719 0.7488 0.8209 0.067 Uiso 1 1 calc R U . . .
O6 O 0.5481(3) 0.70123(15) 0.79793(19) 0.0230(10) Uani 1 1 d . . . . .
C13 C 0.7272(6) 0.7112(3) 0.9649(3) 0.055(3) Uani 1 1 d D . . . .
H13A H 0.7502 0.7370 0.9445 0.066 Uiso 0.593 1 calc R U P A 1
H13B H 0.7752 0.6868 0.9750 0.066 Uiso 0.593 1 calc R U P A 1
H13C H 0.7674 0.6838 0.9775 0.066 Uiso 0.407 1 calc R U P B 2
H13D H 0.7550 0.7292 0.9372 0.066 Uiso 0.407 1 calc R U P B 2
C14A C 0.7059(8) 0.7285(5) 1.0268(5) 0.035(3) Uiso 0.593 1 d D . P C 1
H14A H 0.6477 0.7465 1.0155 0.042 Uiso 0.593 1 calc R U P C 1
H14B H 0.6970 0.7016 1.0517 0.042 Uiso 0.593 1 calc R U P C 1
C15A C 0.7838(9) 0.7581(5) 1.0663(6) 0.052(4) Uiso 0.593 1 d D . P C 1
H15A H 0.7874 0.7869 1.0433 0.062 Uiso 0.593 1 calc R U P C 1
H15B H 0.7696 0.7665 1.1056 0.062 Uiso 0.593 1 calc R U P C 1
C16A C 0.8771(10) 0.7342(7) 1.0823(10) 0.092(7) Uiso 0.593 1 d D . P C 1
H16A H 0.9248 0.7548 1.1077 0.138 Uiso 0.593 1 calc R U P C 1
H16B H 0.8745 0.7061 1.1059 0.138 Uiso 0.593 1 calc R U P C 1
H16C H 0.8924 0.7264 1.0436 0.138 Uiso 0.593 1 calc R U P C 1
C14B C 0.7440(11) 0.7385(6) 1.0212(7) 0.032(5) Uiso 0.407 1 d D . P C 2
H14C H 0.7083 0.7248 1.0479 0.039 Uiso 0.407 1 calc R U P C 2
H14D H 0.7190 0.7697 1.0093 0.039 Uiso 0.407 1 calc R U P C 2
C15B C 0.8447(11) 0.7431(8) 1.0605(8) 0.046(6) Uiso 0.407 1 d D . P C 2
H15C H 0.8712 0.7121 1.0724 0.055 Uiso 0.407 1 calc R U P C 2
H15D H 0.8810 0.7581 1.0352 0.055 Uiso 0.407 1 calc R U P C 2
C16B C 0.8527(15) 0.7711(8) 1.1189(9) 0.072(7) Uiso 0.407 1 d D . P C 2
H16D H 0.9180 0.7735 1.1431 0.107 Uiso 0.407 1 calc R U P C 2
H16E H 0.8275 0.8020 1.1071 0.107 Uiso 0.407 1 calc R U P C 2
H16F H 0.8178 0.7561 1.1443 0.107 Uiso 0.407 1 calc R U P C 2
N3 N 0.4933(4) 0.62288(19) 0.4880(2) 0.0217(12) Uani 1 1 d . . . . .
C17 C 0.4851(5) 0.5718(2) 0.4875(3) 0.0256(16) Uani 1 1 d . . . . .
H17A H 0.5461 0.5581 0.4894 0.031 Uiso 1 1 calc R U . . .
H17B H 0.4406 0.5621 0.4476 0.031 Uiso 1 1 calc R U . . .
C18 C 0.4532(4) 0.5535(2) 0.5414(3) 0.0241(15) Uani 1 1 d . . . . .
H18A H 0.4319 0.5213 0.5326 0.029 Uiso 1 1 calc R U . . .
H18B H 0.5058 0.5536 0.5800 0.029 Uiso 1 1 calc R U . . .
O7 O 0.3791(3) 0.58082(14) 0.55088(18) 0.0150(9) Uani 1 1 d . . . . .
C19 C 0.5864(5) 0.6406(3) 0.5200(3) 0.043(2) Uani 1 1 d . . . . .
H19A H 0.6329 0.6230 0.5057 0.052 Uiso 1 1 calc R U . . .
H19B H 0.5903 0.6732 0.5080 0.052 Uiso 1 1 calc R U . . .
C20 C 0.6089(5) 0.6376(3) 0.5877(4) 0.042(2) Uani 1 1 d . . . . .
H20A H 0.6338 0.6065 0.6012 0.050 Uiso 1 1 calc R U . . .
H20B H 0.6580 0.6602 0.6066 0.050 Uiso 1 1 calc R U . . .
O8 O 0.5315(3) 0.64583(15) 0.61035(19) 0.0191(10) Uani 1 1 d . . . . .
C21 C 0.4625(5) 0.6412(3) 0.4226(3) 0.0314(17) Uani 1 1 d . . . . .
H21A H 0.4630 0.6752 0.4247 0.038 Uiso 1 1 calc R U . . .
H21B H 0.3976 0.6315 0.4033 0.038 Uiso 1 1 calc R U . . .
C22 C 0.5203(5) 0.6263(3) 0.3800(3) 0.0300(17) Uani 1 1 d . . . . .
H22A H 0.5814 0.6417 0.3938 0.036 Uiso 1 1 calc R U . . .
H22B H 0.5311 0.5927 0.3846 0.036 Uiso 1 1 calc R U . . .
C23 C 0.4769(8) 0.6369(4) 0.3126(4) 0.072(3) Uani 1 1 d . . . . .
H23A H 0.4601 0.6699 0.3091 0.087 Uiso 1 1 calc R U . . .
H23B H 0.4186 0.6191 0.2983 0.087 Uiso 1 1 calc R U . . .
C24 C 0.5338(6) 0.6272(3) 0.2688(4) 0.055(3) Uani 1 1 d . . . . .
H24A H 0.4983 0.6355 0.2261 0.083 Uiso 1 1 calc R U . . .
H24B H 0.5909 0.6454 0.2812 0.083 Uiso 1 1 calc R U . . .
H24C H 0.5493 0.5944 0.2704 0.083 Uiso 1 1 calc R U . . .
N4 N 0.1149(3) 0.61080(19) 0.4442(2) 0.0221(12) Uani 1 1 d . . . . .
C25 C 0.1410(4) 0.6520(2) 0.4132(3) 0.0254(15) Uani 1 1 d . . . . .
H25A H 0.0882 0.6737 0.4028 0.030 Uiso 1 1 calc R U . . .
H25B H 0.1526 0.6423 0.3736 0.030 Uiso 1 1 calc R U . . .
C26 C 0.2267(4) 0.6769(2) 0.4533(3) 0.0249(15) Uani 1 1 d . . . . .
H26A H 0.2510 0.6984 0.4274 0.030 Uiso 1 1 calc R U . . .
H26B H 0.2112 0.6946 0.4869 0.030 Uiso 1 1 calc R U . . .
O9 O 0.2942(3) 0.64216(15) 0.47982(19) 0.0185(9) Uani 1 1 d . . . . .
C27 C 0.0702(4) 0.6239(2) 0.4931(3) 0.0238(15) Uani 1 1 d . . . . .
H27A H 0.0274 0.5991 0.4974 0.029 Uiso 1 1 calc R U . . .
H27B H 0.0332 0.6522 0.4799 0.029 Uiso 1 1 calc R U . . .
C28 C 0.1410(4) 0.6322(2) 0.5560(3) 0.0245(15) Uani 1 1 d . . . . .
H28A H 0.1704 0.6627 0.5562 0.029 Uiso 1 1 calc R U . . .
H28B H 0.1102 0.6317 0.5897 0.029 Uiso 1 1 calc R U . . .
O10 O 0.2096(3) 0.59708(14) 0.56647(18) 0.0174(9) Uani 1 1 d . . . . .
C29 C 0.0467(4) 0.5840(2) 0.3935(3) 0.0248(15) Uani 1 1 d . . . . .
H29A H -0.0112 0.6022 0.3793 0.030 Uiso 1 1 calc R U . . .
H29B H 0.0723 0.5811 0.3575 0.030 Uiso 1 1 calc R U . . .
C30 C 0.0224(5) 0.5368(2) 0.4112(3) 0.0262(16) Uani 1 1 d . . . . .
H30A H -0.0050 0.5389 0.4465 0.031 Uiso 1 1 calc R U . . .
H30B H 0.0791 0.5177 0.4246 0.031 Uiso 1 1 calc R U . . .
C31 C -0.0472(5) 0.5143(2) 0.3548(3) 0.0288(17) Uani 1 1 d . . . . .
H31A H -0.1055 0.5323 0.3436 0.035 Uiso 1 1 calc R U . . .
H31B H -0.0217 0.5147 0.3185 0.035 Uiso 1 1 calc R U . . .
C32 C -0.0680(5) 0.4651(3) 0.3688(4) 0.040(2) Uani 1 1 d . . . . .
H32A H -0.1126 0.4518 0.3320 0.060 Uiso 1 1 calc R U . . .
H32B H -0.0107 0.4471 0.3792 0.060 Uiso 1 1 calc R U . . .
H32C H -0.0943 0.4647 0.4043 0.060 Uiso 1 1 calc R U . . .
O11 O 0.3131(3) 0.54137(16) 0.7407(2) 0.0249(11) Uani 1 1 d . . . . .
O12 O 0.4449(3) 0.54640(15) 0.8195(2) 0.0222(10) Uani 1 1 d . . . . .
C33 C 0.3603(5) 0.5333(2) 0.7948(3) 0.0219(15) Uani 1 1 d . . . . .
C34 C 0.3185(5) 0.5073(2) 0.8383(3) 0.0267(16) Uani 1 1 d . . . . .
C35 C 0.3701(6) 0.4956(3) 0.8981(4) 0.041(2) Uani 1 1 d . . . . .
H35A H 0.4335 0.5043 0.9123 0.049 Uiso 1 1 calc R U . . .
C36 C 0.3308(7) 0.4713(3) 0.9376(4) 0.053(2) Uani 1 1 d . . . . .
H36A H 0.3667 0.4639 0.9789 0.063 Uiso 1 1 calc R U . . .
C37 C 0.2391(6) 0.4578(3) 0.9166(4) 0.047(2) Uani 1 1 d . . . . .
H37A H 0.2119 0.4407 0.9431 0.056 Uiso 1 1 calc R U . . .
C38 C 0.1877(6) 0.4694(3) 0.8574(4) 0.042(2) Uani 1 1 d . . . . .
H38A H 0.1242 0.4608 0.8431 0.050 Uiso 1 1 calc R U . . .
C39 C 0.2271(5) 0.4936(3) 0.8180(4) 0.0337(18) Uani 1 1 d . . . . .
H39A H 0.1909 0.5009 0.7767 0.040 Uiso 1 1 calc R U . . .
O13 O 0.6454(3) 0.71779(16) 0.7098(2) 0.0281(11) Uani 1 1 d . . . . .
O14 O 0.7293(3) 0.71261(17) 0.8106(2) 0.0306(12) Uani 1 1 d . . . . .
C40 C 0.7060(4) 0.7321(2) 0.7573(3) 0.0232(15) Uani 1 1 d . . . . .
C41 C 0.7563(4) 0.7749(2) 0.7512(3) 0.0216(14) Uani 1 1 d . . . . .
C42 C 0.7202(5) 0.8040(3) 0.7002(3) 0.0339(18) Uani 1 1 d . . . . .
H42A H 0.6634 0.7965 0.6700 0.041 Uiso 1 1 calc R U . . .
C43 C 0.7670(6) 0.8437(3) 0.6939(4) 0.049(2) Uani 1 1 d . . . . .
H43A H 0.7408 0.8641 0.6603 0.059 Uiso 1 1 calc R U . . .
C44 C 0.8513(6) 0.8538(3) 0.7356(5) 0.052(2) Uani 1 1 d . . . . .
H44A H 0.8844 0.8805 0.7299 0.063 Uiso 1 1 calc R U . . .
C45 C 0.8874(5) 0.8252(3) 0.7859(4) 0.0378(19) Uani 1 1 d . . . . .
H45A H 0.9455 0.8323 0.8149 0.045 Uiso 1 1 calc R U . . .
C46 C 0.8398(5) 0.7865(2) 0.7942(3) 0.0290(17) Uani 1 1 d . . . . .
H46A H 0.8644 0.7675 0.8298 0.035 Uiso 1 1 calc R U . . .
O15 O 0.4798(3) 0.74308(15) 0.61583(19) 0.0229(10) Uani 1 1 d . . . . .
O16 O 0.4165(3) 0.71305(15) 0.52010(19) 0.0199(10) Uani 1 1 d . . . . .
C47 C 0.4418(4) 0.7471(2) 0.5591(3) 0.0195(14) Uani 1 1 d . . . . .
C48 C 0.4172(4) 0.7942(2) 0.5322(3) 0.0219(15) Uani 1 1 d . . . . .
C49 C 0.3642(5) 0.8008(3) 0.4699(3) 0.0272(16) Uani 1 1 d . . . . .
H49A H 0.3439 0.7750 0.4434 0.033 Uiso 1 1 calc R U . . .
C50 C 0.3413(5) 0.8445(3) 0.4469(4) 0.0369(19) Uani 1 1 d . . . . .
H50A H 0.3034 0.8486 0.4052 0.044 Uiso 1 1 calc R U . . .
C51 C 0.3731(6) 0.8823(3) 0.4839(4) 0.040(2) Uani 1 1 d . . . . .
H51A H 0.3585 0.9125 0.4676 0.048 Uiso 1 1 calc R U . . .
C52 C 0.4267(6) 0.8760(3) 0.5455(4) 0.045(2) Uani 1 1 d . . . . .
H52A H 0.4489 0.9020 0.5712 0.055 Uiso 1 1 calc R U . . .
C53 C 0.4480(5) 0.8324(2) 0.5693(3) 0.0350(18) Uani 1 1 d . . . . .
H53A H 0.4840 0.8285 0.6116 0.042 Uiso 1 1 calc R U . . .
O17 O 0.2953(3) 0.51103(15) 0.6120(2) 0.0251(11) Uani 1 1 d . . . . .
O18 O 0.2235(3) 0.51595(15) 0.50890(19) 0.0203(10) Uani 1 1 d . . . . .
C54 C 0.2511(4) 0.4942(2) 0.5607(3) 0.0216(15) Uani 1 1 d . . . . .
C55 C 0.2276(4) 0.4440(2) 0.5581(3) 0.0217(15) Uani 1 1 d . . . . .
C56 C 0.2470(5) 0.4193(2) 0.6126(4) 0.0326(17) Uani 1 1 d . . . . .
H56A H 0.2756 0.4337 0.6516 0.039 Uiso 1 1 calc R U . . .
C57 C 0.2243(5) 0.3727(3) 0.6105(4) 0.043(2) Uani 1 1 d . . . . .
H57A H 0.2380 0.3554 0.6481 0.052 Uiso 1 1 calc R U . . .
C58 C 0.1823(5) 0.3516(3) 0.5546(4) 0.042(2) Uani 1 1 d . . . . .
H58A H 0.1668 0.3198 0.5537 0.050 Uiso 1 1 calc R U . . .
C59 C 0.1628(5) 0.3762(3) 0.5002(4) 0.038(2) Uani 1 1 d . . . . .
H59A H 0.1343 0.3616 0.4614 0.046 Uiso 1 1 calc R U . . .
C60 C 0.1850(5) 0.4228(3) 0.5017(3) 0.0302(17) Uani 1 1 d . . . . .
H60A H 0.1707 0.4400 0.4639 0.036 Uiso 1 1 calc R U . . .
O19 O 0.3772(3) 0.73147(16) 0.7048(2) 0.0265(11) Uani 1 1 d . . . . .
O20 O 0.2636(3) 0.72902(17) 0.6139(2) 0.0315(12) Uani 1 1 d . . . . .
C61 C 0.2966(5) 0.7423(2) 0.6694(3) 0.0254(16) Uani 1 1 d . . . . .
C62 C 0.2369(5) 0.7727(2) 0.6958(3) 0.0281(16) Uani 1 1 d . . . . .
C63 C 0.2729(6) 0.7957(3) 0.7510(4) 0.045(2) Uani 1 1 d . . . . .
H63A H 0.3361 0.7911 0.7735 0.054 Uiso 1 1 calc R U . . .
C64 C 0.2197(6) 0.8255(3) 0.7747(4) 0.057(3) Uani 1 1 d . . . . .
H64A H 0.2465 0.8420 0.8122 0.068 Uiso 1 1 calc R U . . .
C65 C 0.1271(6) 0.8307(3) 0.7429(4) 0.049(2) Uani 1 1 d . . . . .
H65A H 0.0901 0.8515 0.7584 0.059 Uiso 1 1 calc R U . . .
C66 C 0.0885(6) 0.8067(3) 0.6900(4) 0.051(2) Uani 1 1 d . . . . .
H66A H 0.0242 0.8099 0.6693 0.062 Uiso 1 1 calc R U . . .
C67 C 0.1419(5) 0.7774(3) 0.6657(4) 0.042(2) Uani 1 1 d . . . . .
H67A H 0.1143 0.7605 0.6286 0.050 Uiso 1 1 calc R U . . .
O21 O 0.2286(3) 0.62645(16) 0.6935(2) 0.0247(11) Uani 1 1 d . . . . .
O22 O 0.3006(3) 0.65241(18) 0.7898(2) 0.0342(12) Uani 1 1 d . . . . .
C68 C 0.2306(5) 0.6465(2) 0.7447(3) 0.0254(15) Uani 1 1 d . . . . .
C69 C 0.1393(5) 0.6653(3) 0.7499(4) 0.0332(18) Uani 1 1 d . . . . .
C70 C 0.1376(6) 0.6989(3) 0.7941(4) 0.043(2) Uani 1 1 d . . . . .
H70A H 0.1939 0.7101 0.8216 0.052 Uiso 1 1 calc R U . . .
C71 C 0.0527(8) 0.7161(3) 0.7977(5) 0.065(3) Uani 1 1 d . . . . .
H71A H 0.0508 0.7395 0.8270 0.077 Uiso 1 1 calc R U . . .
C72 C -0.0284(8) 0.6987(4) 0.7584(7) 0.087(4) Uani 1 1 d . . . . .
H72A H -0.0862 0.7095 0.7622 0.105 Uiso 1 1 calc R U . . .
C73 C -0.0275(6) 0.6666(4) 0.7147(6) 0.074(3) Uani 1 1 d . . . . .
H73A H -0.0841 0.6556 0.6873 0.089 Uiso 1 1 calc R U . . .
C74 C 0.0573(5) 0.6496(3) 0.7100(5) 0.052(2) Uani 1 1 d . . . . .
H74A H 0.0583 0.6271 0.6793 0.062 Uiso 1 1 calc R U . . .
O23 O 0.7777(3) 0.63754(17) 0.8725(2) 0.0297(12) Uani 1 1 d . . . . .
O24 O 0.7844(4) 0.5965(2) 0.9586(3) 0.0483(16) Uani 1 1 d . . . . .
C75 C 0.8186(5) 0.6113(3) 0.9191(3) 0.0341(18) Uani 1 1 d . . . . .
C76 C 0.9165(5) 0.5989(3) 0.9208(3) 0.0339(18) Uani 1 1 d . . . . .
C77 C 0.9594(5) 0.6186(3) 0.8799(4) 0.0356(19) Uani 1 1 d . . . . .
H77A H 0.9270 0.6404 0.8498 0.043 Uiso 1 1 calc R U . . .
C78 C 1.0501(5) 0.6065(3) 0.8827(4) 0.050(2) Uani 1 1 d . . . . .
H78A H 1.0801 0.6207 0.8554 0.060 Uiso 1 1 calc R U . . .
C79 C 1.0965(6) 0.5737(3) 0.9253(5) 0.057(3) Uani 1 1 d . . . . .
H79A H 1.1577 0.5648 0.9266 0.068 Uiso 1 1 calc R U . . .
C80 C 1.0533(6) 0.5541(3) 0.9659(5) 0.062(3) Uani 1 1 d . . . . .
H80A H 1.0851 0.5318 0.9953 0.074 Uiso 1 1 calc R U . . .
C81 C 0.9646(6) 0.5667(3) 0.9641(4) 0.046(2) Uani 1 1 d . . . . .
H81A H 0.9359 0.5532 0.9926 0.056 Uiso 1 1 calc R U . . .
O25 O 0.2605(3) 0.56050(16) 0.4130(2) 0.0236(10) Uani 1 1 d . . . . .
O26 O 0.3234(3) 0.48965(17) 0.4187(2) 0.0318(12) Uani 1 1 d . . . . .
C82 C 0.2669(5) 0.5188(2) 0.3927(3) 0.0247(15) Uani 1 1 d . . . . .
C83 C 0.1970(4) 0.5085(2) 0.3304(3) 0.0238(15) Uani 1 1 d . . . . .
C84 C 0.1690(5) 0.5427(3) 0.2851(3) 0.0295(17) Uani 1 1 d . . . . .
H84A H 0.1936 0.5729 0.2934 0.035 Uiso 1 1 calc R U . . .
C85 C 0.1051(5) 0.5328(3) 0.2277(3) 0.041(2) Uani 1 1 d . . . . .
H85A H 0.0875 0.5558 0.1962 0.049 Uiso 1 1 calc R U . . .
C86 C 0.0672(5) 0.4886(3) 0.2171(4) 0.043(2) Uani 1 1 d . . . . .
H86A H 0.0227 0.4818 0.1784 0.052 Uiso 1 1 calc R U . . .
C87 C 0.0929(5) 0.4550(3) 0.2615(4) 0.038(2) Uani 1 1 d . . . . .
H87A H 0.0661 0.4252 0.2539 0.046 Uiso 1 1 calc R U . . .
C88 C 0.1589(5) 0.4648(3) 0.3183(3) 0.0316(17) Uani 1 1 d . . . . .
H88A H 0.1779 0.4413 0.3489 0.038 Uiso 1 1 calc R U . . .
N91 N -0.0063(6) 0.7433(3) 0.4479(4) 0.066(2) Uani 1 1 d . . . . .
C91 C 0.0499(6) 0.7688(3) 0.4700(4) 0.046(2) Uani 1 1 d . . . . .
C92 C 0.1231(6) 0.8010(3) 0.4992(5) 0.062(3) Uani 1 1 d . . . . .
H92A H 0.1697 0.7855 0.5330 0.093 Uiso 1 1 calc R U . . .
H92B H 0.0968 0.8270 0.5165 0.093 Uiso 1 1 calc R U . . .
H92C H 0.1522 0.8124 0.4680 0.093 Uiso 1 1 calc R U . . .

loop_
_atom_site_aniso_label
_atom_site_aniso_U_11
_atom_site_aniso_U_22
_atom_site_aniso_U_33
_atom_site_aniso_U_23
_atom_site_aniso_U_13
_atom_site_aniso_U_12
Dy1 0.01894(15) 0.01969(16) 0.01367(15) -0.00027(12) 0.00162(11) -0.00196(13)
Dy2 0.01732(14) 0.02093(17) 0.01321(14) -0.00042(13) 0.00488(11) -0.00227(13)
Ga1 0.0177(3) 0.0187(4) 0.0193(4) 0.0018(3) 0.0025(3) 0.0003(3)
Ga2 0.0210(4) 0.0241(4) 0.0167(4) 0.0024(3) -0.0008(3) -0.0022(3)
Ga3 0.0154(3) 0.0184(4) 0.0139(3) -0.0006(3) 0.0053(3) -0.0026(3)
Ga4 0.0162(3) 0.0194(4) 0.0140(3) -0.0017(3) 0.0046(3) -0.0031(3)
O1 0.016(2) 0.016(2) 0.017(2) 0.0025(18) 0.0047(18) 0.0062(19)
O2 0.016(2) 0.023(3) 0.018(2) -0.0054(19) 0.0068(18) 0.0017(19)
N1 0.029(3) 0.016(3) 0.037(4) 0.002(3) -0.001(3) 0.004(3)
C1 0.029(4) 0.039(5) 0.030(4) 0.005(3) 0.010(3) 0.013(4)
C2 0.030(4) 0.037(4) 0.028(4) 0.009(3) 0.018(3) 0.017(3)
O3 0.017(2) 0.028(3) 0.016(2) 0.001(2) 0.0051(18) 0.000(2)
C3 0.049(6) 0.036(5) 0.116(9) -0.032(6) -0.031(6) 0.024(5)
C4 0.080(7) 0.042(5) 0.030(5) -0.007(4) -0.004(4) 0.034(5)
O4 0.024(2) 0.016(2) 0.021(2) 0.0016(19) 0.0076(19) 0.0077(19)
C5 0.043(5) 0.045(5) 0.070(6) 0.040(5) 0.021(5) 0.014(4)
C6 0.043(5) 0.039(5) 0.074(7) 0.019(5) 0.008(5) 0.019(4)
C7 0.054(6) 0.062(7) 0.098(9) 0.020(7) 0.004(6) 0.018(5)
C8 0.070(7) 0.052(6) 0.067(7) 0.018(5) 0.004(5) 0.028(5)
N2 0.044(4) 0.029(4) 0.023(3) -0.003(3) -0.006(3) 0.007(3)
C9 0.036(4) 0.046(5) 0.026(4) -0.007(4) 0.012(3) 0.009(4)
C10 0.029(4) 0.041(5) 0.022(4) -0.001(3) 0.007(3) -0.003(3)
O5 0.021(2) 0.024(3) 0.016(2) 0.0009(19) 0.0083(18) 0.001(2)
C11 0.092(8) 0.049(6) 0.028(5) -0.010(4) -0.009(5) 0.029(5)
C12 0.072(6) 0.062(6) 0.025(4) -0.014(4) 0.001(4) 0.042(5)
O6 0.027(2) 0.023(3) 0.016(2) -0.0006(19) 0.0003(19) 0.000(2)
C13 0.072(6) 0.042(5) 0.032(5) 0.003(4) -0.014(4) -0.025(5)
N3 0.024(3) 0.026(3) 0.017(3) -0.002(2) 0.009(2) -0.003(3)
C17 0.033(4) 0.017(4) 0.032(4) -0.002(3) 0.017(3) 0.003(3)
C18 0.021(3) 0.021(4) 0.033(4) 0.004(3) 0.012(3) 0.003(3)
O7 0.012(2) 0.016(2) 0.019(2) -0.0010(18) 0.0061(17) 0.0027(18)
C19 0.019(4) 0.081(7) 0.032(4) -0.021(4) 0.012(3) -0.017(4)
C20 0.023(4) 0.066(6) 0.040(5) -0.009(4) 0.014(4) -0.001(4)
O8 0.009(2) 0.026(3) 0.021(2) -0.003(2) 0.0037(17) -0.0011(19)
C21 0.044(4) 0.026(4) 0.028(4) 0.004(3) 0.018(3) 0.005(4)
C22 0.033(4) 0.037(4) 0.027(4) 0.000(3) 0.019(3) -0.003(3)
C23 0.110(9) 0.078(8) 0.042(6) 0.010(5) 0.042(6) 0.030(7)
C24 0.073(6) 0.078(7) 0.022(4) 0.001(4) 0.024(4) -0.002(5)
N4 0.018(3) 0.027(3) 0.021(3) -0.003(2) 0.004(2) -0.006(2)
C25 0.021(3) 0.025(4) 0.027(4) 0.002(3) 0.003(3) -0.004(3)
C26 0.023(3) 0.021(4) 0.028(4) 0.000(3) 0.004(3) 0.003(3)
O9 0.017(2) 0.022(2) 0.017(2) 0.0014(19) 0.0058(18) -0.0048(19)
C27 0.020(3) 0.023(4) 0.031(4) -0.001(3) 0.011(3) 0.001(3)
C28 0.027(4) 0.023(4) 0.022(4) -0.002(3) 0.004(3) 0.006(3)
O10 0.019(2) 0.024(2) 0.013(2) -0.0062(18) 0.0086(18) -0.0012(19)
C29 0.019(3) 0.034(4) 0.019(3) -0.002(3) 0.003(3) -0.003(3)
C30 0.024(4) 0.026(4) 0.027(4) -0.004(3) 0.005(3) -0.006(3)
C31 0.022(3) 0.036(4) 0.029(4) -0.010(3) 0.009(3) -0.007(3)
C32 0.032(4) 0.042(5) 0.049(5) -0.005(4) 0.016(4) -0.015(4)
O11 0.028(2) 0.032(3) 0.016(2) 0.007(2) 0.007(2) -0.005(2)
O12 0.026(2) 0.021(2) 0.019(2) 0.0010(19) 0.0046(19) -0.006(2)
C33 0.035(4) 0.016(3) 0.020(4) 0.002(3) 0.015(3) -0.006(3)
C34 0.041(4) 0.022(4) 0.021(4) 0.001(3) 0.014(3) 0.001(3)
C35 0.044(5) 0.042(5) 0.032(4) 0.017(4) 0.005(4) -0.008(4)
C36 0.068(6) 0.059(6) 0.029(5) 0.022(4) 0.011(4) -0.004(5)
C37 0.069(6) 0.042(5) 0.042(5) 0.013(4) 0.038(5) -0.004(5)
C38 0.039(5) 0.044(5) 0.051(5) 0.010(4) 0.025(4) -0.005(4)
C39 0.030(4) 0.039(5) 0.037(4) 0.007(4) 0.017(3) 0.001(4)
O13 0.027(3) 0.036(3) 0.017(2) 0.001(2) -0.002(2) -0.014(2)
O14 0.024(3) 0.036(3) 0.024(3) 0.010(2) -0.006(2) -0.007(2)
C40 0.016(3) 0.030(4) 0.022(4) 0.006(3) 0.001(3) 0.000(3)
C41 0.023(3) 0.020(4) 0.023(4) -0.001(3) 0.009(3) -0.001(3)
C42 0.036(4) 0.040(5) 0.026(4) 0.003(3) 0.009(3) -0.009(4)
C43 0.059(6) 0.036(5) 0.058(6) 0.009(4) 0.025(5) -0.005(4)
C44 0.054(6) 0.042(5) 0.068(7) -0.010(5) 0.030(5) -0.020(5)
C45 0.030(4) 0.039(5) 0.042(5) -0.016(4) 0.008(4) -0.014(4)
C46 0.023(4) 0.030(4) 0.034(4) -0.009(3) 0.009(3) 0.001(3)
O15 0.032(3) 0.021(2) 0.013(2) 0.0013(19) 0.0011(19) -0.002(2)
O16 0.019(2) 0.020(2) 0.018(2) 0.0067(19) 0.0014(18) -0.0047(19)
C47 0.016(3) 0.020(4) 0.022(3) 0.001(3) 0.006(3) -0.004(3)
C48 0.025(3) 0.020(4) 0.023(4) 0.007(3) 0.010(3) 0.003(3)
C49 0.027(4) 0.032(4) 0.023(4) 0.000(3) 0.007(3) -0.001(3)
C50 0.038(4) 0.040(5) 0.034(4) 0.014(4) 0.011(4) 0.010(4)
C51 0.058(5) 0.029(4) 0.041(5) 0.014(4) 0.026(4) 0.014(4)
C52 0.076(6) 0.019(4) 0.044(5) -0.001(4) 0.021(5) 0.000(4)
C53 0.055(5) 0.024(4) 0.023(4) 0.002(3) 0.007(4) 0.003(4)
O17 0.029(3) 0.024(3) 0.021(2) 0.000(2) 0.005(2) -0.005(2)
O18 0.025(2) 0.019(2) 0.016(2) 0.0005(19) 0.0037(19) -0.004(2)
C54 0.015(3) 0.028(4) 0.025(4) -0.004(3) 0.011(3) 0.001(3)
C55 0.020(3) 0.021(4) 0.027(4) -0.003(3) 0.013(3) -0.001(3)
C56 0.033(4) 0.028(4) 0.043(5) -0.004(4) 0.020(4) -0.005(3)
C57 0.038(5) 0.032(5) 0.064(6) 0.011(4) 0.023(4) -0.005(4)
C58 0.032(4) 0.017(4) 0.084(7) -0.003(4) 0.028(5) -0.006(3)
C59 0.034(4) 0.029(4) 0.055(5) -0.010(4) 0.017(4) -0.009(4)
C60 0.028(4) 0.033(4) 0.033(4) -0.002(3) 0.014(3) -0.007(3)
O19 0.030(3) 0.029(3) 0.020(2) -0.004(2) 0.008(2) 0.005(2)
O20 0.034(3) 0.034(3) 0.020(3) -0.005(2) -0.002(2) 0.012(2)
C61 0.029(4) 0.018(4) 0.027(4) -0.003(3) 0.004(3) 0.000(3)
C62 0.040(4) 0.025(4) 0.022(4) 0.001(3) 0.012(3) 0.007(3)
C63 0.034(4) 0.057(6) 0.039(5) -0.014(4) 0.003(4) 0.011(4)
C64 0.049(5) 0.074(7) 0.043(5) -0.026(5) 0.009(4) 0.011(5)
C65 0.050(5) 0.058(6) 0.042(5) -0.006(5) 0.017(4) 0.027(5)
C66 0.040(5) 0.072(7) 0.041(5) -0.001(5) 0.008(4) 0.019(5)
C67 0.041(5) 0.045(5) 0.036(5) -0.007(4) 0.005(4) 0.011(4)
O21 0.021(2) 0.034(3) 0.022(3) -0.001(2) 0.012(2) 0.004(2)
O22 0.039(3) 0.051(3) 0.016(3) -0.009(2) 0.013(2) 0.003(3)
C68 0.029(4) 0.027(4) 0.022(4) -0.001(3) 0.011(3) -0.001(3)
C69 0.038(4) 0.028(4) 0.043(5) 0.007(4) 0.026(4) 0.001(4)
C70 0.062(6) 0.038(5) 0.042(5) -0.003(4) 0.036(5) 0.004(4)
C71 0.081(8) 0.042(6) 0.089(8) -0.014(6) 0.055(7) 0.016(6)
C72 0.063(7) 0.065(8) 0.156(13) -0.019(8) 0.069(9) 0.012(6)
C73 0.037(5) 0.067(7) 0.127(10) -0.023(7) 0.037(6) 0.003(5)
C74 0.033(5) 0.051(6) 0.082(7) -0.020(5) 0.032(5) 0.003(4)
O23 0.021(2) 0.037(3) 0.025(3) 0.011(2) -0.002(2) -0.003(2)
O24 0.039(3) 0.071(4) 0.037(3) 0.025(3) 0.014(3) 0.009(3)
C75 0.026(4) 0.047(5) 0.027(4) 0.001(4) 0.003(3) -0.003(4)
C76 0.022(4) 0.041(5) 0.032(4) 0.000(4) -0.003(3) -0.003(3)
C77 0.029(4) 0.041(5) 0.035(4) -0.003(4) 0.005(3) 0.000(4)
C78 0.030(4) 0.061(6) 0.060(6) -0.017(5) 0.014(4) -0.008(4)
C79 0.025(4) 0.054(6) 0.084(7) -0.023(6) 0.003(5) 0.003(4)
C80 0.035(5) 0.059(6) 0.076(7) 0.004(6) -0.008(5) 0.011(5)
C81 0.037(5) 0.052(6) 0.041(5) 0.014(4) -0.003(4) 0.007(4)
O25 0.027(2) 0.027(3) 0.017(2) -0.005(2) 0.0063(19) -0.001(2)
O26 0.032(3) 0.033(3) 0.029(3) -0.006(2) 0.007(2) 0.009(2)
C82 0.023(3) 0.030(4) 0.025(4) -0.002(3) 0.013(3) -0.003(3)
C83 0.020(3) 0.030(4) 0.022(4) -0.007(3) 0.007(3) -0.002(3)
C84 0.035(4) 0.029(4) 0.024(4) -0.005(3) 0.010(3) 0.001(3)
C85 0.042(5) 0.056(6) 0.022(4) -0.004(4) 0.007(3) 0.013(4)
C86 0.032(4) 0.066(6) 0.031(5) -0.022(4) 0.006(4) -0.002(4)
C87 0.035(4) 0.043(5) 0.039(5) -0.020(4) 0.015(4) -0.012(4)
C88 0.030(4) 0.041(5) 0.027(4) -0.008(3) 0.014(3) -0.005(4)
N91 0.074(6) 0.046(5) 0.068(6) -0.005(4) 0.005(5) -0.006(5)
C91 0.049(5) 0.041(5) 0.046(5) 0.009(4) 0.012(4) 0.000(4)
C92 0.061(6) 0.055(6) 0.061(7) 0.007(5) 0.004(5) -0.010(5)

loop_
_atom_type_symbol
_atom_type_description
_atom_type_scat_dispersion_real
_atom_type_scat_dispersion_imag
_atom_type_scat_source
C C 0.0033 0.0016 'International Tables Vol C Tables 4.2.6.8 and 6.1.1.4'
H H 0.0000 0.0000 'International Tables Vol C Tables 4.2.6.8 and 6.1.1.4'
N N 0.0061 0.0033 'International Tables Vol C Tables 4.2.6.8 and 6.1.1.4'
O O 0.0106 0.0060 'International Tables Vol C Tables 4.2.6.8 and 6.1.1.4'
Ga Ga 0.2307 1.6083 'International Tables Vol C Tables 4.2.6.8 and 6.1.1.4'
Dy Dy -0.1892 4.4098 'International Tables Vol C Tables 4.2.6.8 and 6.1.1.4'

loop_
_geom_angle_atom_site_label_1
_geom_angle_atom_site_label_2
_geom_angle_atom_site_label_3
_geom_angle
O6 Dy1 O13 74.96(15)
O6 Dy1 O19 78.89(15)
O13 Dy1 O19 119.24(17)
O6 Dy1 O8 145.38(15)
O13 Dy1 O8 85.55(15)
O19 Dy1 O8 135.69(15)
O6 Dy1 O15 122.76(15)
O13 Dy1 O15 75.13(15)
O19 Dy1 O15 74.99(16)
O8 Dy1 O15 77.53(15)
O6 Dy1 O1 75.70(15)
O13 Dy1 O1 136.94(15)
O19 Dy1 O1 84.65(15)
O8 Dy1 O1 101.83(15)
O15 Dy1 O1 147.92(15)
O6 Dy1 O2 140.09(15)
O13 Dy1 O2 144.82(15)
O19 Dy1 O2 76.00(15)
O8 Dy1 O2 65.25(14)
O15 Dy1 O2 79.53(15)
O1 Dy1 O2 71.54(15)
O6 Dy1 O3 66.15(14)
O13 Dy1 O3 73.61(15)
O19 Dy1 O3 138.41(14)
O8 Dy1 O3 81.13(14)
O15 Dy1 O3 143.19(14)
O1 Dy1 O3 65.97(13)
O2 Dy1 O3 117.65(14)
O10 Dy2 O21 78.39(15)
O10 Dy2 O4 146.15(14)
O21 Dy2 O4 135.42(15)
O10 Dy2 O17 76.18(15)
O21 Dy2 O17 122.20(16)
O4 Dy2 O17 83.48(15)
O10 Dy2 O2 76.71(14)
O21 Dy2 O2 85.93(15)
O4 Dy2 O2 100.49(15)
O17 Dy2 O2 135.09(15)
O10 Dy2 O1 140.51(14)
O21 Dy2 O1 76.89(15)
O4 Dy2 O1 64.17(14)
O17 Dy2 O1 143.30(15)
O2 Dy2 O1 71.28(14)
O10 Dy2 O11 122.05(15)
O21 Dy2 O11 74.71(16)
O4 Dy2 O11 77.75(15)
O17 Dy2 O11 76.57(15)
O2 Dy2 O11 148.26(15)
O1 Dy2 O11 79.85(15)
O10 Dy2 O7 66.80(13)
O21 Dy2 O7 138.35(14)
O4 Dy2 O7 81.32(13)
O17 Dy2 O7 71.70(14)
O2 Dy2 O7 64.91(13)
O1 Dy2 O7 116.75(13)
O11 Dy2 O7 143.59(14)
O1 Ga1 O5 101.65(18)
O1 Ga1 O4 80.38(18)
O5 Ga1 O4 171.60(18)
O1 Ga1 O12 98.15(18)
O5 Ga1 O12 90.06(17)
O4 Ga1 O12 97.75(18)
O1 Ga1 O3 87.29(18)
O5 Ga1 O3 75.98(17)
O4 Ga1 O3 96.06(17)
O12 Ga1 O3 165.81(17)
O1 Ga1 N1 161.3(2)
O5 Ga1 N1 93.6(2)
O4 Ga1 N1 83.0(2)
O12 Ga1 N1 92.6(2)
O3 Ga1 N1 85.9(2)
O23 Ga2 O6 166.25(19)
O23 Ga2 O5 99.23(19)
O6 Ga2 O5 94.53(18)
O23 Ga2 O14 81.31(19)
O6 Ga2 O14 84.96(19)
O5 Ga2 O14 175.60(18)
O23 Ga2 O3 97.52(19)
O6 Ga2 O3 85.57(17)
O5 Ga2 O3 76.10(17)
O14 Ga2 O3 99.50(18)
O23 Ga2 N2 98.4(2)
O6 Ga2 N2 83.4(2)
O5 Ga2 N2 83.0(2)
O14 Ga2 N2 101.3(2)
O3 Ga2 N2 155.4(2)
O2 Ga3 O9 99.05(17)
O2 Ga3 O8 81.74(17)
O9 Ga3 O8 173.17(18)
O2 Ga3 O16 98.43(18)
O9 Ga3 O16 88.31(17)
O8 Ga3 O16 98.30(18)
O2 Ga3 O7 85.48(17)
O9 Ga3 O7 77.04(17)
O8 Ga3 O7 96.30(17)
O16 Ga3 O7 165.28(16)
O2 Ga3 N3 160.6(2)
O9 Ga3 N3 94.82(19)
O8 Ga3 N3 82.91(19)
O16 Ga3 N3 95.5(2)
O7 Ga3 N3 84.48(18)
O10 Ga4 O25 168.78(18)
O10 Ga4 O18 88.26(18)
O25 Ga4 O18 87.02(18)
O10 Ga4 O9 96.16(17)
O25 Ga4 O9 90.14(18)
O18 Ga4 O9 170.04(17)
O10 Ga4 O7 86.14(16)
O25 Ga4 O7 104.39(17)
O18 Ga4 O7 94.81(17)
O9 Ga4 O7 76.65(16)
O10 Ga4 N4 82.75(19)
O25 Ga4 N4 88.86(19)
O18 Ga4 N4 106.62(19)
O9 Ga4 N4 82.84(18)
O7 Ga4 N4 155.44(19)
Ga1 O1 Dy1 110.00(18)
Ga1 O1 Dy2 103.23(18)
Dy1 O1 Dy2 106.05(16)
Ga1 O1 H1 116(5)
Dy1 O1 H1 118(5)
Dy2 O1 H1 101(5)
Ga3 O2 Dy2 110.64(19)
Ga3 O2 Dy1 102.58(17)
Dy2 O2 Dy1 106.18(17)
Ga3 O2 H2 112(5)
Dy2 O2 H2 115(5)
Dy1 O2 H2 109(5)
C3 N1 C1 114.3(7)
C3 N1 C5 110.5(7)
C1 N1 C5 111.1(6)
C3 N1 Ga1 103.9(4)
C1 N1 Ga1 105.2(4)
C5 N1 Ga1 111.4(5)
N1 C1 C2 113.1(6)
N1 C1 H1A 109.0
C2 C1 H1A 109.0
N1 C1 H1B 109.0
C2 C1 H1B 109.0
H1A C1 H1B 107.8
O3 C2 C1 111.0(5)
O3 C2 H2A 109.4
C1 C2 H2A 109.4
O3 C2 H2B 109.4
C1 C2 H2B 109.4
H2A C2 H2B 108.0
C2 O3 Ga2 122.4(4)
C2 O3 Ga1 106.6(4)
Ga2 O3 Ga1 100.05(18)
C2 O3 Dy1 130.1(3)
Ga2 O3 Dy1 95.37(16)
Ga1 O3 Dy1 96.27(15)
C4 C3 N1 115.8(7)
C4 C3 H3A 108.3
N1 C3 H3A 108.3
C4 C3 H3B 108.3
N1 C3 H3B 108.3
H3A C3 H3B 107.4
C3 C4 O4 114.7(7)
C3 C4 H4A 108.6
O4 C4 H4A 108.6
C3 C4 H4B 108.6
O4 C4 H4B 108.6
H4A C4 H4B 107.6
C4 O4 Ga1 114.1(4)
C4 O4 Dy2 134.6(5)
Ga1 O4 Dy2 104.26(17)
N1 C5 C6 119.5(7)
N1 C5 H5A 107.4
C6 C5 H5A 107.4
N1 C5 H5B 107.4
C6 C5 H5B 107.4
H5A C5 H5B 107.0
C7 C6 C5 118.3(8)
C7 C6 H6A 107.7
C5 C6 H6A 107.7
C7 C6 H6B 107.7
C5 C6 H6B 107.7
H6A C6 H6B 107.1
C6 C7 C8 114.2(9)
C6 C7 H7A 108.7
C8 C7 H7A 108.7
C6 C7 H7B 108.7
C8 C7 H7B 108.7
H7A C7 H7B 107.6
C7 C8 H8A 109.5
C7 C8 H8B 109.5
H8A C8 H8B 109.5
C7 C8 H8C 109.5
H8A C8 H8C 109.5
H8B C8 H8C 109.5
C9 N2 C11 113.9(7)
C9 N2 C13 109.7(6)
C11 N2 C13 109.2(6)
C9 N2 Ga2 105.5(4)
C11 N2 Ga2 105.2(5)
C13 N2 Ga2 113.2(5)
N2 C9 C10 112.7(6)
N2 C9 H9A 109.1
C10 C9 H9A 109.1
N2 C9 H9B 109.1
C10 C9 H9B 109.1
H9A C9 H9B 107.8
O5 C10 C9 108.1(6)
O5 C10 H10A 110.1
C9 C10 H10A 110.1
O5 C10 H10B 110.1
C9 C10 H10B 110.1
H10A C10 H10B 108.4
C10 O5 Ga1 126.0(4)
C10 O5 Ga2 116.6(4)
Ga1 O5 Ga2 105.57(19)
C12 C11 N2 110.8(7)
C12 C11 H11A 109.5
N2 C11 H11A 109.5
C12 C11 H11B 109.5
N2 C11 H11B 109.5
H11A C11 H11B 108.1
O6 C12 C11 111.8(7)
O6 C12 H12A 109.3
C11 C12 H12A 109.3
O6 C12 H12B 109.3
C11 C12 H12B 109.3
H12A C12 H12B 107.9
C12 O6 Ga2 114.0(4)
C12 O6 Dy1 132.8(4)
Ga2 O6 Dy1 109.9(2)
C14B C13 N2 130.8(10)
N2 C13 C14A 107.7(7)
N2 C13 H13A 110.2
C14A C13 H13A 110.2
N2 C13 H13B 110.2
C14A C13 H13B 110.2
H13A C13 H13B 108.5
C14B C13 H13C 104.6
N2 C13 H13C 104.6
C14B C13 H13D 104.6
N2 C13 H13D 104.6
H13C C13 H13D 105.7
C15A C14A C13 111.7(9)
C15A C14A H14A 109.3
C13 C14A H14A 109.3
C15A C14A H14B 109.3
C13 C14A H14B 109.3
H14A C14A H14B 107.9
C16A C15A C14A 112.8(10)
C16A C15A H15A 109.0
C14A C15A H15A 109.0
C16A C15A H15B 109.0
C14A C15A H15B 109.0
H15A C15A H15B 107.8
C15A C16A H16A 109.5
C15A C16A H16B 109.5
H16A C16A H16B 109.5
C15A C16A H16C 109.5
H16A C16A H16C 109.5
H16B C16A H16C 109.5
C13 C14B C15B 116.5(13)
C13 C14B H14C 108.2
C15B C14B H14C 108.2
C13 C14B H14D 108.2
C15B C14B H14D 108.2
H14C C14B H14D 107.3
C16B C15B C14B 111.3(14)
C16B C15B H15C 109.4
C14B C15B H15C 109.4
C16B C15B H15D 109.4
C14B C15B H15D 109.4
H15C C15B H15D 108.0
C15B C16B H16D 109.5
C15B C16B H16E 109.5
H16D C16B H16E 109.5
C15B C16B H16F 109.5
H16D C16B H16F 109.5
H16E C16B H16F 109.5
C19 N3 C17 114.8(6)
C19 N3 C21 109.5(6)
C17 N3 C21 110.2(5)
C19 N3 Ga3 102.7(4)
C17 N3 Ga3 106.8(4)
C21 N3 Ga3 112.8(4)
N3 C17 C18 112.9(5)
N3 C17 H17A 109.0
C18 C17 H17A 109.0
N3 C17 H17B 109.0
C18 C17 H17B 109.0
H17A C17 H17B 107.8
O7 C18 C17 111.1(5)
O7 C18 H18A 109.4
C17 C18 H18A 109.4
O7 C18 H18B 109.4
C17 C18 H18B 109.4
H18A C18 H18B 108.0
C18 O7 Ga3 107.8(3)
C18 O7 Ga4 124.3(4)
Ga3 O7 Ga4 100.04(17)
C18 O7 Dy2 125.9(3)
Ga3 O7 Dy2 98.44(15)
Ga4 O7 Dy2 95.16(14)
C20 C19 N3 112.9(6)
C20 C19 H19A 109.0
N3 C19 H19A 109.0
C20 C19 H19B 109.0
N3 C19 H19B 109.0
H19A C19 H19B 107.8
O8 C20 C19 112.8(6)
O8 C20 H20A 109.0
C19 C20 H20A 109.0
O8 C20 H20B 109.0
C19 C20 H20B 109.0
H20A C20 H20B 107.8
C20 O8 Ga3 114.1(4)
C20 O8 Dy1 137.9(4)
Ga3 O8 Dy1 102.63(17)
N3 C21 C22 115.7(6)
N3 C21 H21A 108.4
C22 C21 H21A 108.4
N3 C21 H21B 108.4
C22 C21 H21B 108.4
H21A C21 H21B 107.4
C23 C22 C21 114.0(7)
C23 C22 H22A 108.8
C21 C22 H22A 108.8
C23 C22 H22B 108.8
C21 C22 H22B 108.8
H22A C22 H22B 107.6
C22 C23 C24 116.8(8)
C22 C23 H23A 108.1
C24 C23 H23A 108.1
C22 C23 H23B 108.1
C24 C23 H23B 108.1
H23A C23 H23B 107.3
C23 C24 H24A 109.5
C23 C24 H24B 109.5
H24A C24 H24B 109.5
C23 C24 H24C 109.5
H24A C24 H24C 109.5
H24B C24 H24C 109.5
C27 N4 C25 111.6(5)
C27 N4 C29 109.1(5)
C25 N4 C29 106.3(5)
C27 N4 Ga4 106.3(4)
C25 N4 Ga4 103.3(4)
C29 N4 Ga4 120.1(4)
N4 C25 C26 113.6(5)
N4 C25 H25A 108.9
C26 C25 H25A 108.9
N4 C25 H25B 108.9
C26 C25 H25B 108.9
H25A C25 H25B 107.7
O9 C26 C25 106.8(5)
O9 C26 H26A 110.4
C25 C26 H26A 110.4
O9 C26 H26B 110.4
C25 C26 H26B 110.4
H26A C26 H26B 108.6
C26 O9 Ga3 129.2(4)
C26 O9 Ga4 117.2(4)
Ga3 O9 Ga4 104.81(19)
N4 C27 C28 111.9(5)
N4 C27 H27A 109.2
C28 C27 H27A 109.2
N4 C27 H27B 109.2
C28 C27 H27B 109.2
H27A C27 H27B 107.9
O10 C28 C27 108.8(5)
O10 C28 H28A 109.9
C27 C28 H28A 109.9
O10 C28 H28B 109.9
C27 C28 H28B 109.9
H28A C28 H28B 108.3
C28 O10 Ga4 114.3(4)
C28 O10 Dy2 127.4(4)
Ga4 O10 Dy2 109.57(18)
C30 C29 N4 116.1(5)
C30 C29 H29A 108.3
N4 C29 H29A 108.3
C30 C29 H29B 108.3
N4 C29 H29B 108.3
H29A C29 H29B 107.4
C29 C30 C31 109.6(6)
C29 C30 H30A 109.8
C31 C30 H30A 109.8
C29 C30 H30B 109.8
C31 C30 H30B 109.8
H30A C30 H30B 108.2
C32 C31 C30 111.5(6)
C32 C31 H31A 109.3
C30 C31 H31A 109.3
C32 C31 H31B 109.3
C30 C31 H31B 109.3
H31A C31 H31B 108.0
C31 C32 H32A 109.5
C31 C32 H32B 109.5
H32A C32 H32B 109.5
C31 C32 H32C 109.5
H32A C32 H32C 109.5
H32B C32 H32C 109.5
C33 O11 Dy2 136.6(4)
C33 O12 Ga1 126.7(4)
O11 C33 O12 125.6(6)
O11 C33 C34 119.7(6)
O12 C33 C34 114.7(6)
C39 C34 C35 118.7(7)
C39 C34 C33 119.7(6)
C35 C34 C33 121.5(7)
C34 C35 C36 120.9(8)
C34 C35 H35A 119.5
C36 C35 H35A 119.5
C37 C36 C35 119.7(8)
C37 C36 H36A 120.2
C35 C36 H36A 120.2
C38 C37 C36 119.5(7)
C38 C37 H37A 120.2
C36 C37 H37A 120.2
C37 C38 C39 120.7(8)
C37 C38 H38A 119.6
C39 C38 H38A 119.6
C34 C39 C38 120.4(7)
C34 C39 H39A 119.8
C38 C39 H39A 119.8
C40 O13 Dy1 134.0(4)
C40 O14 Ga2 124.9(4)
O13 C40 O14 125.5(6)
O13 C40 C41 117.8(6)
O14 C40 C41 116.7(6)
C46 C41 C42 118.7(7)
C46 C41 C40 121.7(6)
C42 C41 C40 119.6(6)
C43 C42 C41 120.0(7)
C43 C42 H42A 120.0
C41 C42 H42A 120.0
C44 C43 C42 120.6(8)
C44 C43 H43A 119.7
C42 C43 H43A 119.7
C43 C44 C45 119.7(8)
C43 C44 H44A 120.1
C45 C44 H44A 120.1
C44 C45 C46 120.3(7)
C44 C45 H45A 119.8
C46 C45 H45A 119.8
C45 C46 C41 120.6(7)
C45 C46 H46A 119.7
C41 C46 H46A 119.7
C47 O15 Dy1 137.6(4)
C47 O16 Ga3 124.7(4)
O15 C47 O16 125.0(6)
O15 C47 C48 119.0(6)
O16 C47 C48 115.8(5)
C53 C48 C49 118.7(6)
C53 C48 C47 119.4(6)
C49 C48 C47 121.9(6)
C50 C49 C48 120.4(7)
C50 C49 H49A 119.8
C48 C49 H49A 119.8
C51 C50 C49 120.5(7)
C51 C50 H50A 119.8
C49 C50 H50A 119.8
C50 C51 C52 119.4(7)
C50 C51 H51A 120.3
C52 C51 H51A 120.3
C53 C52 C51 120.5(8)
C53 C52 H52A 119.7
C51 C52 H52A 119.7
C52 C53 C48 120.4(7)
C52 C53 H53A 119.8
C48 C53 H53A 119.8
C54 O17 Dy2 136.5(4)
C54 O18 Ga4 127.3(4)
O17 C54 O18 125.9(6)
O17 C54 C55 118.4(6)
O18 C54 C55 115.7(6)
C56 C55 C60 119.9(7)
C56 C55 C54 119.2(6)
C60 C55 C54 120.9(6)
C55 C56 C57 119.4(8)
C55 C56 H56A 120.3
C57 C56 H56A 120.3
C58 C57 C56 120.8(8)
C58 C57 H57A 119.6
C56 C57 H57A 119.6
C59 C58 C57 119.9(7)
C59 C58 H58A 120.1
C57 C58 H58A 120.1
C58 C59 C60 119.9(8)
C58 C59 H59A 120.0
C60 C59 H59A 120.0
C55 C60 C59 120.1(7)
C55 C60 H60A 120.0
C59 C60 H60A 120.0
C61 O19 Dy1 134.7(4)
O20 C61 O19 124.7(6)
O20 C61 C62 117.1(6)
O19 C61 C62 118.2(6)
C63 C62 C67 118.1(7)
C63 C62 C61 120.9(7)
C67 C62 C61 121.0(7)
C62 C63 C64 121.7(8)
C62 C63 H63A 119.2
C64 C63 H63A 119.2
C65 C64 C63 119.0(8)
C65 C64 H64A 120.5
C63 C64 H64A 120.5
C66 C65 C64 120.7(8)
C66 C65 H65A 119.7
C64 C65 H65A 119.7
C65 C66 C67 120.5(8)
C65 C66 H66A 119.8
C67 C66 H66A 119.8
C66 C67 C62 120.0(8)
C66 C67 H67A 120.0
C62 C67 H67A 120.0
C68 O21 Dy2 136.8(4)
O22 C68 O21 126.0(6)
O22 C68 C69 117.7(6)
O21 C68 C69 116.3(6)
C74 C69 C70 119.7(7)
C74 C69 C68 119.8(7)
C70 C69 C68 120.5(7)
C71 C70 C69 119.5(9)
C71 C70 H70A 120.2
C69 C70 H70A 120.2
C72 C71 C70 119.5(9)
C72 C71 H71A 120.2
C70 C71 H71A 120.2
C73 C72 C71 121.4(9)
C73 C72 H72A 119.3
C71 C72 H72A 119.3
C72 C73 C74 119.6(10)
C72 C73 H73A 120.2
C74 C73 H73A 120.2
C69 C74 C73 120.2(9)
C69 C74 H74A 119.9
C73 C74 H74A 119.9
C75 O23 Ga2 136.6(5)
O24 C75 O23 125.9(7)
O24 C75 C76 120.6(7)
O23 C75 C76 113.4(6)
C77 C76 C81 119.1(7)
C77 C76 C75 121.5(7)
C81 C76 C75 119.4(7)
C76 C77 C78 120.1(8)
C76 C77 H77A 119.9
C78 C77 H77A 119.9
C79 C78 C77 120.0(9)
C79 C78 H78A 120.0
C77 C78 H78A 120.0
C80 C79 C78 119.6(8)
C80 C79 H79A 120.2
C78 C79 H79A 120.2
C81 C80 C79 120.5(9)
C81 C80 H80A 119.7
C79 C80 H80A 119.7
C80 C81 C76 120.6(9)
C80 C81 H81A 119.7
C76 C81 H81A 119.7
C82 O25 Ga4 129.4(4)
O26 C82 O25 126.0(6)
O26 C82 C83 120.4(6)
O25 C82 C83 113.6(6)
C88 C83 C84 119.3(6)
C88 C83 C82 119.9(6)
C84 C83 C82 120.8(6)
C83 C84 C85 120.3(7)
C83 C84 H84A 119.8
C85 C84 H84A 119.8
C84 C85 C86 119.0(8)
C84 C85 H85A 120.5
C86 C85 H85A 120.5
C87 C86 C85 121.2(7)
C87 C86 H86A 119.4
C85 C86 H86A 119.4
C86 C87 C88 119.5(7)
C86 C87 H87A 120.3
C88 C87 H87A 120.3
C83 C88 C87 120.6(7)
C83 C88 H88A 119.7
C87 C88 H88A 119.7
N91 C91 C92 178.9(11)
C91 C92 H92A 109.5
C91 C92 H92B 109.5
H92A C92 H92B 109.5
C91 C92 H92C 109.5
H92A C92 H92C 109.5
H92B C92 H92C 109.5

loop_
_geom_bond_atom_site_label_1
_geom_bond_atom_site_label_2
_geom_bond_distance
Dy1 O6 2.289(4)
Dy1 O13 2.328(4)
Dy1 O19 2.341(4)
Dy1 O8 2.343(4)
Dy1 O15 2.359(4)
Dy1 O1 2.366(4)
Dy1 O2 2.377(4)
Dy1 O3 2.639(4)
Dy1 Ga3 3.3702(7)
Dy1 Ga2 3.4771(8)
Dy1 Dy2 3.7969(4)
Dy2 O10 2.283(4)
Dy2 O21 2.296(4)
Dy2 O4 2.315(4)
Dy2 O17 2.360(4)
Dy2 O2 2.371(4)
Dy2 O1 2.387(4)
Dy2 O11 2.388(4)
Dy2 O7 2.620(4)
Dy2 Ga1 3.3818(7)
Dy2 Ga4 3.4568(7)
Ga1 O1 1.911(4)
Ga1 O5 1.956(4)
Ga1 O4 1.960(4)
Ga1 O12 1.964(4)
Ga1 O3 2.048(4)
Ga1 N1 2.119(5)
Ga2 O23 1.931(4)
Ga2 O6 1.952(4)
Ga2 O5 1.969(4)
Ga2 O14 2.018(5)
Ga2 O3 2.030(4)
Ga2 N2 2.134(6)
Ga3 O2 1.926(4)
Ga3 O9 1.955(4)
Ga3 O8 1.963(4)
Ga3 O16 1.975(4)
Ga3 O7 2.031(4)
Ga3 N3 2.120(5)
Ga4 O10 1.941(4)
Ga4 O25 1.943(4)
Ga4 O18 1.968(4)
Ga4 O9 1.973(4)
Ga4 O7 2.031(4)
Ga4 N4 2.167(5)
O1 H1 0.82(3)
O2 H2 0.83(3)
N1 C3 1.468(10)
N1 C1 1.488(9)
N1 C5 1.495(9)
C1 C2 1.519(9)
C1 H1A 0.9900
C1 H1B 0.9900
C2 O3 1.442(7)
C2 H2A 0.9900
C2 H2B 0.9900
C3 C4 1.412(11)
C3 H3A 0.9900
C3 H3B 0.9900
C4 O4 1.417(8)
C4 H4A 0.9900
C4 H4B 0.9900
C5 C6 1.528(10)
C5 H5A 0.9900
C5 H5B 0.9900
C6 C7 1.454(13)
C6 H6A 0.9900
C6 H6B 0.9900
C7 C8 1.544(12)
C7 H7A 0.9900
C7 H7B 0.9900
C8 H8A 0.9800
C8 H8B 0.9800
C8 H8C 0.9800
N2 C9 1.486(9)
N2 C11 1.492(10)
N2 C13 1.507(9)
C9 C10 1.525(10)
C9 H9A 0.9900
C9 H9B 0.9900
C10 O5 1.416(8)
C10 H10A 0.9900
C10 H10B 0.9900
C11 C12 1.482(11)
C11 H11A 0.9900
C11 H11B 0.9900
C12 O6 1.392(8)
C12 H12A 0.9900
C12 H12B 0.9900
C13 C14B 1.446(12)
C13 C14A 1.587(11)
C13 H13A 0.9900
C13 H13B 0.9900
C13 H13C 0.9900
C13 H13D 0.9900
C14A C15A 1.518(13)
C14A H14A 0.9900
C14A H14B 0.9900
C15A C16A 1.515(13)
C15A H15A 0.9900
C15A H15B 0.9900
C16A H16A 0.9800
C16A H16B 0.9800
C16A H16C 0.9800
C14B C15B 1.526(14)
C14B H14C 0.9900
C14B H14D 0.9900
C15B C16B 1.511(14)
C15B H15C 0.9900
C15B H15D 0.9900
C16B H16D 0.9800
C16B H16E 0.9800
C16B H16F 0.9800
N3 C19 1.473(8)
N3 C17 1.490(8)
N3 C21 1.497(8)
C17 C18 1.513(9)
C17 H17A 0.9900
C17 H17B 0.9900
C18 O7 1.434(7)
C18 H18A 0.9900
C18 H18B 0.9900
C19 C20 1.454(10)
C19 H19A 0.9900
C19 H19B 0.9900
C20 O8 1.417(8)
C20 H20A 0.9900
C20 H20B 0.9900
C21 C22 1.524(9)
C21 H21A 0.9900
C21 H21B 0.9900
C22 C23 1.489(11)
C22 H22A 0.9900
C22 H22B 0.9900
C23 C24 1.498(11)
C23 H23A 0.9900
C23 H23B 0.9900
C24 H24A 0.9800
C24 H24B 0.9800
C24 H24C 0.9800
N4 C27 1.485(8)
N4 C25 1.490(8)
N4 C29 1.509(8)
C25 C26 1.526(9)
C25 H25A 0.9900
C25 H25B 0.9900
C26 O9 1.434(7)
C26 H26A 0.9900
C26 H26B 0.9900
C27 C28 1.520(9)
C27 H27A 0.9900
C27 H27B 0.9900
C28 O10 1.423(7)
C28 H28A 0.9900
C28 H28B 0.9900
C29 C30 1.503(9)
C29 H29A 0.9900
C29 H29B 0.9900
C30 C31 1.533(9)
C30 H30A 0.9900
C30 H30B 0.9900
C31 C32 1.516(10)
C31 H31A 0.9900
C31 H31B 0.9900
C32 H32A 0.9800
C32 H32B 0.9800
C32 H32C 0.9800
O11 C33 1.235(7)
O12 C33 1.293(8)
C33 C34 1.502(9)
C34 C39 1.378(10)
C34 C35 1.380(10)
C35 C36 1.389(10)
C35 H35A 0.9500
C36 C37 1.381(12)
C36 H36A 0.9500
C37 C38 1.370(11)
C37 H37A 0.9500
C38 C39 1.384(10)
C38 H38A 0.9500
C39 H39A 0.9500
O13 C40 1.256(7)
O14 C40 1.273(7)
C40 C41 1.481(9)
C41 C46 1.389(9)
C41 C42 1.397(9)
C42 C43 1.379(10)
C42 H42A 0.9500
C43 C44 1.375(12)
C43 H43A 0.9500
C44 C45 1.376(12)
C44 H44A 0.9500
C45 C46 1.377(10)
C45 H45A 0.9500
C46 H46A 0.9500
O15 C47 1.236(7)
O16 C47 1.300(7)
C47 C48 1.499(9)
C48 C53 1.385(9)
C48 C49 1.404(9)
C49 C50 1.376(10)
C49 H49A 0.9500
C50 C51 1.376(11)
C50 H50A 0.9500
C51 C52 1.392(11)
C51 H51A 0.9500
C52 C53 1.377(10)
C52 H52A 0.9500
C53 H53A 0.9500
O17 C54 1.247(7)
O18 C54 1.278(7)
C54 C55 1.499(9)
C55 C56 1.371(9)
C55 C60 1.385(9)
C56 C57 1.394(10)
C56 H56A 0.9500
C57 C58 1.371(11)
C57 H57A 0.9500
C58 C59 1.367(11)
C58 H58A 0.9500
C59 C60 1.392(10)
C59 H59A 0.9500
C60 H60A 0.9500
O19 C61 1.283(8)
O20 C61 1.257(8)
C61 C62 1.496(9)
C62 C63 1.369(10)
C62 C67 1.402(10)
C63 C64 1.382(11)
C63 H63A 0.9500
C64 C65 1.380(11)
C64 H64A 0.9500
C65 C66 1.352(11)
C65 H65A 0.9500
C66 C67 1.384(11)
C66 H66A 0.9500
C67 H67A 0.9500
O21 C68 1.273(8)
O22 C68 1.244(8)
C68 C69 1.514(10)
C69 C74 1.377(11)
C69 C70 1.395(10)
C70 C71 1.395(12)
C70 H70A 0.9500
C71 C72 1.380(15)
C71 H71A 0.9500
C72 C73 1.353(14)
C72 H72A 0.9500
C73 C74 1.401(11)
C73 H73A 0.9500
C74 H74A 0.9500
O23 C75 1.296(8)
O24 C75 1.219(8)
C75 C76 1.507(10)
C76 C77 1.384(10)
C76 C81 1.391(10)
C77 C78 1.394(10)
C77 H77A 0.9500
C78 C79 1.385(12)
C78 H78A 0.9500
C79 C80 1.379(13)
C79 H79A 0.9500
C80 C81 1.374(11)
C80 H80A 0.9500
C81 H81A 0.9500
O25 C82 1.308(8)
O26 C82 1.223(8)
C82 C83 1.514(9)
C83 C88 1.390(10)
C83 C84 1.393(9)
C84 C85 1.394(10)
C84 H84A 0.9500
C85 C86 1.399(11)
C85 H85A 0.9500
C86 C87 1.365(11)
C86 H86A 0.9500
C87 C88 1.397(10)
C87 H87A 0.9500
C88 H88A 0.9500
N91 C91 1.127(11)
C91 C92 1.452(12)
C92 H92A 0.9800
C92 H92B 0.9800
C92 H92C 0.9800

loop_
_geom_hbond_atom_site_label_D
_geom_hbond_atom_site_label_H
_geom_hbond_atom_site_label_A
_geom_hbond_distance_DH
_geom_hbond_distance_HA
_geom_hbond_distance_DA
_geom_hbond_angle_DHA
O1 H1 O22 0.82(3) 1.81(4) 2.623(6) 171(7)
O2 H2 O20 0.83(3) 1.80(4) 2.596(6) 161(7)
